data_7039929
loop_
_publ_author_name
'Huang, Wei'
'Shen, Fuxing'
'Zhang, Ming'
'Wu, Dayu'
'Pan, Feifei'
'Sato, Osamu'

_publ_section_title
;
 Room-temperature switching of magnetic hysteresis by reversible
 single-crystal-to-single-crystal solvent exchange in imidazole-inspired
 Fe(ii) complexes.
;
_journal_issue 38
_journal_name_full 'Dalton transactions (Cambridge, England : 2003)'
_journal_page_first 14911
_journal_page_last 14918
_journal_paper_doi 10.1039/c6dt01777k
_journal_volume 45
_journal_year 2016
_chemical_formula_sum 'C30 H32 B2 F8 Fe N14 O5'
_chemical_formula_weight 898.16
_space_group_crystal_system orthorhombic
_space_group_IT_number 19
_space_group_name_Hall 'P 2ac 2ab'
_space_group_name_H-M_alt 'P 21 21 21'
_symmetry_space_group_name_Hall 'P 2ac 2ab'
_symmetry_space_group_name_H-M 'P 21 21 21'
_atom_sites_solution_hydrogens difmap
_audit_creation_method SHELXL-2014/7
_audit_update_record
;
2016-07-05 deposited with the CCDC.
2016-07-19 downloaded from the CCDC.
;
_cell_angle_alpha 90
_cell_angle_beta 90
_cell_angle_gamma 90
_cell_formula_units_Z 4
_cell_length_a 9.3220(19)
_cell_length_b 19.465(4)
_cell_length_c 21.148(4)
_cell_measurement_reflns_used 3147
_cell_measurement_temperature 123(2)
_cell_measurement_theta_max 24.871
_cell_measurement_theta_min 2.431
_cell_volume 3837.4(13)
_computing_cell_refinement 'Bruker SMART'
_computing_data_collection 'Bruker SMART'
_computing_data_reduction 'Bruker SAINT'
_computing_molecular_graphics 'Bruker SHELXTL'
_computing_publication_material 'Bruker SHELXTL'
_computing_structure_refinement 'SHELXL-2014/7 (Sheldrick, 2014)'
_computing_structure_solution 'SHELXL-2014/7 (Sheldrick, 2014)'
_diffrn_ambient_temperature 123(2)
_diffrn_measured_fraction_theta_full 0.985
_diffrn_measured_fraction_theta_max 0.985
_diffrn_measurement_device_type 'Bruker APEX-II CCD'
_diffrn_measurement_method 'phi and omega scans'
_diffrn_radiation_type MoK\a
_diffrn_radiation_wavelength 0.71073
_diffrn_reflns_av_R_equivalents 0.0773
_diffrn_reflns_av_unetI/netI 0.1009
_diffrn_reflns_Laue_measured_fraction_full 0.985
_diffrn_reflns_Laue_measured_fraction_max 0.985
_diffrn_reflns_limit_h_max 10
_diffrn_reflns_limit_h_min -12
_diffrn_reflns_limit_k_max 24
_diffrn_reflns_limit_k_min -25
_diffrn_reflns_limit_l_max 27
_diffrn_reflns_limit_l_min -17
_diffrn_reflns_number 22685
_diffrn_reflns_point_group_measured_fraction_full 0.988
_diffrn_reflns_point_group_measured_fraction_max 0.983
_diffrn_reflns_theta_full 25.242
_diffrn_reflns_theta_max 27.500
_diffrn_reflns_theta_min 3.073
_diffrn_source 'fine-focus sealed tube'
_exptl_absorpt_coefficient_mu 0.492
_exptl_absorpt_correction_T_max 0.911
_exptl_absorpt_correction_T_min 0.893
_exptl_absorpt_correction_type multi-scan
_exptl_crystal_colour dark-red
_exptl_crystal_density_diffrn 1.555
_exptl_crystal_description block
_exptl_crystal_F_000 1832
_exptl_crystal_size_max 0.230
_exptl_crystal_size_mid 0.210
_exptl_crystal_size_min 0.190
_refine_diff_density_max 0.818
_refine_diff_density_min -0.482
_refine_diff_density_rms 0.092
_refine_ls_abs_structure_details
;
 Flack x determined using 1900 quotients [(I+)-(I-)]/[(I+)+(I-)]
 (Parsons, Flack and Wagner, Acta Cryst. B69 (2013) 249-259).
;
_refine_ls_abs_structure_Flack -0.003(13)
_refine_ls_extinction_method none
_refine_ls_goodness_of_fit_ref 1.020
_refine_ls_hydrogen_treatment noref
_refine_ls_matrix_type full
_refine_ls_number_parameters 578
_refine_ls_number_reflns 8663
_refine_ls_number_restraints 0
_refine_ls_restrained_S_all 1.020
_refine_ls_R_factor_all 0.0909
_refine_ls_R_factor_gt 0.0707
_refine_ls_shift/su_max 0.000
_refine_ls_shift/su_mean 0.000
_refine_ls_structure_factor_coef Fsqd
_refine_ls_weighting_details 'w=1/[\s^2^(Fo^2^)+(0.1000P)^2^] where P=(Fo^2^+2Fc^2^)/3'
_refine_ls_weighting_scheme calc
_refine_ls_wR_factor_gt 0.1677
_refine_ls_wR_factor_ref 0.1853
_reflns_Friedel_coverage 0.789
_reflns_Friedel_fraction_full 0.991
_reflns_Friedel_fraction_max 0.980
_reflns_number_gt 6625
_reflns_number_total 8663
_reflns_threshold_expression 'I > 2\s(I)'
_cod_data_source_file c6dt01777k3.cif
_cod_data_source_block 2-123K
_cod_depositor_comments
;
The following automatic conversions were performed:

'_exptl_absorpt_correction_type' value 'multi-Scan' changed to
'multi-scan' according to
/usr/data/users/saulius/crontab/automatic-downloads/rss-feeds/RSC/lib/dictionaries/cif_core.dic
dictionary named 'cif_core.dic' version 2.4.2 from 2011-04-26.

Automatic conversion script
Id: cif_fix_values 4268 2015-11-12 08:31:59Z antanas 

 Adding full bibliography for 7039927--7039930.cif.
;
_cod_database_code 7039929
_shelx_shelxl_version_number 2014/7
_shelx_space_group_comment
;
The symmetry employed for this shelxl refinement is uniquely defined
by the following loop, which should always be used as a source of
symmetry information in preference to the above space-group names.
They are only intended as comments.
;
_shelx_estimated_absorpt_t_min 0.895
_shelx_estimated_absorpt_t_max 0.912

loop_
_space_group_symop_operation_xyz
'x, y, z'
'-x+1/2, -y, z+1/2'
'x+1/2, -y+1/2, -z'
'-x, y+1/2, -z+1/2'

loop_
_atom_site_label
_atom_site_type_symbol
_atom_site_fract_x
_atom_site_fract_y
_atom_site_fract_z
_atom_site_U_iso_or_equiv
_atom_site_adp_type
_atom_site_occupancy
_atom_site_site_symmetry_order
_atom_site_calc_flag
_atom_site_refinement_flags_adp
_atom_site_refinement_flags_occupancy
Fe1 Fe 0.71211(8) 0.49770(4) 0.22788(4) 0.0232(2) Uani 1 1 d . .
C1 C 0.6469(6) 0.6161(3) 0.3140(3) 0.0274(13) Uani 1 1 d . .
H1 H 0.5566 0.6243 0.2967 0.032 Uiso 1 1 d U .
C2 C 0.8408(7) 0.6300(3) 0.3722(3) 0.0312(14) Uani 1 1 d . .
H2 H 0.9065 0.6467 0.4013 0.037 Uiso 1 1 d U .
C3 C 0.8576(6) 0.5746(3) 0.3325(3) 0.0270(12) Uani 1 1 d . .
C4 C 0.9856(7) 0.5291(3) 0.3243(3) 0.0285(13) Uani 1 1 d . .
H4 H 0.9614 0.4830 0.3397 0.034 Uiso 1 1 d U .
C5 C 1.1838(7) 0.6079(4) 0.3361(3) 0.0367(16) Uani 1 1 d . .
C6 C 1.2695(7) 0.6501(4) 0.3747(4) 0.049(2) Uani 1 1 d . .
H6 H 1.2797 0.6401 0.4177 0.060 Uiso 1 1 d U .
C7 C 1.3398(8) 0.7067(4) 0.3485(5) 0.056(2) Uani 1 1 d . .
H7 H 1.3952 0.7346 0.3744 0.071 Uiso 1 1 d U .
C8 C 1.3301(7) 0.7226(4) 0.2844(5) 0.050(2) Uani 1 1 d . .
H8 H 1.3744 0.7611 0.2679 0.061 Uiso 1 1 d U .
C9 C 1.2501(7) 0.6790(4) 0.2458(4) 0.0421(17) Uani 1 1 d . .
H9 H 1.2459 0.6880 0.2023 0.049 Uiso 1 1 d U .
C10 C 1.1762(6) 0.6227(3) 0.2705(3) 0.0317(14) Uani 1 1 d . .
C11 C 1.0984(6) 0.5760(3) 0.2274(3) 0.0285(13) Uani 1 1 d . .
C12 C 0.9712(6) 0.4505(3) 0.1745(3) 0.0297(13) Uani 1 1 d . .
H12 H 1.0690 0.4483 0.1652 0.036 Uiso 1 1 d U .
C13 C 0.8611(6) 0.4172(3) 0.1380(3) 0.0278(13) Uani 1 1 d . .
C14 C 0.8590(7) 0.3733(3) 0.0873(3) 0.0309(14) Uani 1 1 d . .
H14 H 0.9382 0.3562 0.0653 0.034 Uiso 1 1 d U .
C15 C 0.6371(6) 0.3972(3) 0.1171(3) 0.0270(13) Uani 1 1 d . .
H15 H 0.5367 0.3983 0.1173 0.031 Uiso 1 1 d U .
C16 C 0.7854(7) 0.3737(3) 0.3065(3) 0.0304(13) Uani 1 1 d . .
H16 H 0.8780 0.3704 0.2905 0.035 Uiso 1 1 d U .
C17 C 0.5906(7) 0.3516(4) 0.3618(3) 0.0365(15) Uani 1 1 d . .
H17 H 0.5263 0.3317 0.3897 0.043 Uiso 1 1 d U .
C18 C 0.5677(7) 0.4073(3) 0.3241(3) 0.0292(13) Uani 1 1 d . .
C19 C 0.4363(6) 0.4521(3) 0.3203(3) 0.0285(13) Uani 1 1 d . .
H19 H 0.4574 0.4954 0.3418 0.033 Uiso 1 1 d U .
C20 C 0.2416(6) 0.3687(3) 0.3188(3) 0.0303(14) Uani 1 1 d . .
C21 C 0.1572(7) 0.3200(4) 0.3501(3) 0.0371(16) Uani 1 1 d . .
H21 H 0.1448 0.3228 0.3936 0.043 Uiso 1 1 d U .
C22 C 0.0865(7) 0.2697(4) 0.3165(4) 0.0391(16) Uani 1 1 d . .
H22 H 0.0346 0.2361 0.3381 0.046 Uiso 1 1 d U .
C23 C 0.0956(8) 0.2667(4) 0.2505(3) 0.0401(16) Uani 1 1 d . .
H23 H 0.0445 0.2325 0.2287 0.048 Uiso 1 1 d U .
C24 C 0.1766(7) 0.3146(3) 0.2191(3) 0.0345(14) Uani 1 1 d . .
H24 H 0.1840 0.3130 0.1747 0.041 Uiso 1 1 d U .
C25 C 0.2494(7) 0.3664(3) 0.2522(3) 0.0300(14) Uani 1 1 d . .
C26 C 0.3249(6) 0.4204(3) 0.2172(3) 0.0289(13) Uani 1 1 d . .
C27 C 0.4516(6) 0.5531(3) 0.1817(3) 0.0292(13) Uani 1 1 d . .
H27 H 0.3549 0.5592 0.1740 0.035 Uiso 1 1 d U .
C28 C 0.5613(6) 0.5907(3) 0.1493(3) 0.0270(12) Uani 1 1 d . .
C29 C 0.5627(6) 0.6420(3) 0.1047(3) 0.0299(13) Uani 1 1 d . .
H29 H 0.4841 0.6631 0.0857 0.037 Uiso 1 1 d U .
C30 C 0.7845(7) 0.6119(3) 0.1298(3) 0.0277(12) Uani 1 1 d . .
H30 H 0.8839 0.6113 0.1300 0.033 Uiso 1 1 d U .
N1 N 0.7345(5) 0.5665(3) 0.2966(2) 0.0266(11) Uani 1 1 d . .
N2 N 0.7060(6) 0.6553(3) 0.3598(2) 0.0309(11) Uani 1 1 d . .
H2A H 0.6658 0.6897 0.3779 0.037 Uiso 1 1 d U .
N3 N 1.1083(6) 0.5532(3) 0.3585(2) 0.0364(13) Uani 1 1 d . .
H3 H 1.1350 0.5330 0.3931 0.044 Uiso 1 1 d U .
N4 N 1.0262(5) 0.5233(3) 0.2566(2) 0.0262(11) Uani 1 1 d . .
N5 N 0.9207(5) 0.4873(2) 0.2209(2) 0.0254(11) Uani 1 1 d . .
N6 N 0.7200(6) 0.4318(3) 0.1571(2) 0.0246(10) Uani 1 1 d . .
N7 N 0.7174(6) 0.3617(3) 0.0754(2) 0.0300(11) Uani 1 1 d . .
H7A H 0.6835 0.3353 0.0461 0.037 Uiso 1 1 d U .
N8 N 0.6922(6) 0.4209(3) 0.2900(2) 0.0275(11) Uani 1 1 d . .
N9 N 0.7289(7) 0.3310(3) 0.3499(3) 0.0399(14) Uani 1 1 d . .
H9A H 0.7712 0.2958 0.3665 0.047 Uiso 1 1 d U .
N10 N 0.3154(6) 0.4203(3) 0.3503(3) 0.0342(12) Uani 1 1 d . .
H10 H 0.2869 0.4339 0.3868 0.041 Uiso 1 1 d U .
N11 N 0.3983(5) 0.4672(3) 0.2538(2) 0.0262(11) Uani 1 1 d . .
N12 N 0.5020(5) 0.5090(2) 0.2232(2) 0.0242(10) Uani 1 1 d . .
N13 N 0.7024(6) 0.5726(2) 0.1646(2) 0.0237(10) Uani 1 1 d . .
N14 N 0.7038(6) 0.6542(3) 0.0935(2) 0.0330(12) Uani 1 1 d . .
H14A H 0.7372 0.6840 0.0671 0.041 Uiso 1 1 d U .
B1 B 0.3401(8) 0.2990(4) 0.0344(3) 0.0336(16) Uani 1 1 d . .
B2 B 0.8976(10) 0.2244(6) 0.4702(4) 0.047(2) Uani 1 1 d . .
F1 F 0.2248(6) 0.3432(3) 0.0369(2) 0.0728(16) Uani 1 1 d . .
F2 F 0.4514(6) 0.3274(3) 0.0019(2) 0.0721(16) Uani 1 1 d . .
F3 F 0.2954(7) 0.2392(3) 0.0092(2) 0.0738(16) Uani 1 1 d . .
F4 F 0.3861(4) 0.28579(19) 0.09673(16) 0.0365(9) Uani 1 1 d . .
F5 F 0.8421(5) 0.2139(3) 0.5287(2) 0.0663(15) Uani 1 1 d . .
F6 F 1.0205(5) 0.1879(3) 0.4613(2) 0.0622(14) Uani 1 1 d . .
F7 F 0.9264(6) 0.2968(3) 0.4662(2) 0.0660(14) Uani 1 1 d . .
F8 F 0.7995(5) 0.2099(2) 0.4222(2) 0.0580(12) Uani 1 1 d . .
O0AA O 1.1037(4) 0.5814(2) 0.1692(2) 0.0326(10) Uani 1 1 d . .
O1AA O 0.3158(4) 0.4272(2) 0.1587(2) 0.0321(10) Uani 1 1 d . .
O4AA O 1.1406(15) 0.5138(6) 0.4962(6) 0.062(3) Uani 0.5 1 d . P
O2 O 0.8928(17) 0.4430(7) 0.4544(6) 0.057(4) Uani 0.4 1 d . P
O5AA O 0.6366(19) 0.5061(9) 0.4604(8) 0.081(5) Uani 0.4 1 d . P
O4 O 0.3946(19) 0.4433(7) 0.4889(7) 0.070(5) Uani 0.4 1 d . P
O2AA O 1.249(2) 0.4864(11) 0.4754(10) 0.046(5) Uiso 0.25 1 d . P
O3AA O 0.378(4) 0.4926(18) 0.5135(16) 0.045(8) Uiso 0.15 1 d . P
O1 O 0.501(3) 0.5056(16) 0.4673(13) 0.078(7) Uiso 0.25 1 d . P
O3 O 0.991(3) 0.4623(16) 0.4745(15) 0.083(9) Uiso 0.25 1 d . P
O5 O 1.132(4) 0.443(2) 0.4601(19) 0.060(10) Uiso 0.15 1 d . P
O6AA O 1.142(4) 0.466(2) 0.5135(18) 0.049(9) Uiso 0.15 1 d . P
O7AA O 0.309(4) 0.496(2) 0.5589(19) 0.061(10) Uiso 0.15 1 d . P

loop_
_atom_site_aniso_label
_atom_site_aniso_U_11
_atom_site_aniso_U_22
_atom_site_aniso_U_33
_atom_site_aniso_U_23
_atom_site_aniso_U_13
_atom_site_aniso_U_12
Fe1 0.0199(4) 0.0245(4) 0.0252(4) -0.0018(4) 0.0002(3) 0.0007(4)
C1 0.028(3) 0.028(3) 0.027(3) -0.008(2) 0.003(2) 0.006(3)
C2 0.030(3) 0.036(4) 0.028(3) -0.008(3) -0.002(2) -0.002(3)
C3 0.028(3) 0.029(3) 0.025(3) -0.002(2) 0.000(2) -0.002(3)
C4 0.032(3) 0.034(3) 0.020(3) -0.005(2) -0.001(2) 0.004(3)
C5 0.026(3) 0.039(4) 0.045(4) -0.018(3) -0.009(3) 0.004(3)
C6 0.027(4) 0.068(5) 0.053(4) -0.034(4) -0.005(3) 0.006(4)
C7 0.024(4) 0.048(5) 0.098(7) -0.040(5) -0.001(4) 0.002(3)
C8 0.030(4) 0.036(4) 0.085(6) -0.020(4) -0.001(4) -0.002(3)
C9 0.030(4) 0.032(4) 0.064(5) -0.012(3) 0.001(3) 0.001(3)
C10 0.022(3) 0.030(3) 0.043(3) -0.009(3) -0.004(3) 0.002(2)
C11 0.017(3) 0.034(3) 0.034(3) -0.003(3) -0.003(2) 0.008(2)
C12 0.026(3) 0.034(3) 0.030(3) -0.006(3) -0.001(2) -0.003(3)
C13 0.022(3) 0.030(3) 0.032(3) -0.005(3) 0.001(2) 0.002(2)
C14 0.027(3) 0.038(4) 0.027(3) -0.007(3) 0.003(2) 0.001(3)
C15 0.020(3) 0.036(3) 0.025(3) -0.003(2) 0.002(2) 0.000(3)
C16 0.026(3) 0.036(3) 0.029(3) 0.001(2) 0.000(3) 0.006(3)
C17 0.032(4) 0.047(4) 0.031(3) -0.002(3) 0.001(3) 0.000(3)
C18 0.033(3) 0.031(3) 0.024(3) 0.002(2) 0.003(2) -0.002(3)
C19 0.026(3) 0.030(3) 0.030(3) -0.001(3) 0.002(2) 0.002(3)
C20 0.023(3) 0.031(3) 0.037(3) 0.007(3) 0.004(2) 0.003(2)
C21 0.026(3) 0.040(4) 0.045(4) 0.013(3) 0.008(3) 0.003(3)
C22 0.030(3) 0.033(4) 0.055(4) 0.014(3) 0.005(3) -0.004(3)
C23 0.035(4) 0.035(4) 0.050(4) 0.001(3) 0.003(3) -0.001(3)
C24 0.033(3) 0.031(3) 0.039(4) -0.002(3) 0.004(3) 0.001(3)
C25 0.029(3) 0.027(3) 0.035(3) 0.004(2) 0.004(2) 0.004(2)
C26 0.022(3) 0.030(3) 0.034(3) 0.000(3) 0.000(2) 0.003(2)
C27 0.024(3) 0.031(3) 0.032(3) -0.001(3) 0.002(2) 0.004(3)
C28 0.018(3) 0.028(3) 0.035(3) 0.000(3) -0.002(2) 0.000(2)
C29 0.023(3) 0.031(3) 0.036(3) 0.005(3) 0.001(2) 0.001(3)
C30 0.028(3) 0.028(3) 0.027(3) 0.002(2) -0.002(3) -0.001(3)
N1 0.027(3) 0.025(2) 0.028(2) -0.002(2) 0.004(2) 0.001(2)
N2 0.030(3) 0.029(3) 0.034(3) -0.009(2) 0.005(2) 0.006(2)
N3 0.035(3) 0.048(3) 0.027(3) -0.008(2) -0.010(2) 0.005(3)
N4 0.020(2) 0.031(3) 0.028(3) -0.009(2) -0.002(2) -0.001(2)
N5 0.025(2) 0.028(3) 0.024(2) -0.006(2) -0.0023(19) -0.001(2)
N6 0.021(2) 0.031(3) 0.022(2) -0.0024(19) 0.000(2) -0.002(2)
N7 0.031(3) 0.031(3) 0.028(2) -0.010(2) -0.004(2) -0.006(2)
N8 0.025(3) 0.030(3) 0.028(2) -0.002(2) -0.004(2) 0.001(2)
N9 0.043(3) 0.037(3) 0.040(3) 0.013(3) -0.003(3) 0.004(3)
N10 0.027(3) 0.040(3) 0.036(3) 0.000(2) 0.010(2) -0.003(2)
N11 0.020(2) 0.031(3) 0.028(2) 0.002(2) 0.0042(19) -0.004(2)
N12 0.022(2) 0.026(3) 0.024(2) -0.002(2) 0.0036(18) 0.000(2)
N13 0.018(2) 0.025(2) 0.028(2) -0.0043(19) 0.001(2) -0.003(2)
N14 0.026(3) 0.039(3) 0.034(3) 0.010(2) 0.000(2) -0.003(2)
B1 0.032(4) 0.042(4) 0.027(3) -0.003(3) -0.004(3) -0.006(3)
B2 0.043(5) 0.071(6) 0.026(4) 0.005(4) 0.005(3) 0.012(5)
F1 0.084(4) 0.090(4) 0.044(2) -0.001(3) -0.012(3) 0.042(3)
F2 0.057(3) 0.115(4) 0.044(3) 0.026(3) -0.002(2) -0.030(3)
F3 0.104(4) 0.063(3) 0.055(3) -0.022(2) -0.017(3) -0.029(3)
F4 0.046(2) 0.034(2) 0.0293(18) 0.0055(16) -0.0058(16) -0.0049(18)
F5 0.070(3) 0.095(4) 0.034(2) 0.005(2) 0.018(2) 0.017(3)
F6 0.055(3) 0.082(4) 0.049(3) 0.001(2) 0.012(2) 0.032(3)
F7 0.075(3) 0.070(4) 0.053(3) -0.001(3) 0.008(2) 0.008(3)
F8 0.071(3) 0.059(3) 0.043(2) 0.003(2) -0.013(2) 0.006(3)
O0AA 0.022(2) 0.045(3) 0.031(2) 0.001(2) -0.0001(17) -0.0027(19)
O1AA 0.025(2) 0.039(3) 0.033(2) 0.0012(19) -0.0004(17) -0.0028(19)
O4AA 0.092(9) 0.040(7) 0.054(7) -0.009(5) -0.009(6) -0.007(6)
O2 0.083(10) 0.050(8) 0.037(7) 0.013(6) -0.017(7) -0.017(8)
O5AA 0.089(12) 0.070(11) 0.084(11) -0.048(10) 0.003(10) -0.022(10)
O4 0.107(13) 0.042(8) 0.061(9) -0.014(7) -0.037(9) 0.027(9)

loop_
_atom_type_symbol
_atom_type_description
_atom_type_scat_dispersion_real
_atom_type_scat_dispersion_imag
_atom_type_scat_source
C C 0.0030 0.0020 'International Tables Vol C Tables 4.2.6.8 and 6.1.1.4'
H H 0.0000 0.0000 'International Tables Vol C Tables 4.2.6.8 and 6.1.1.4'
B B 0.0010 0.0010 'International Tables Vol C Tables 4.2.6.8 and 6.1.1.4'
F F 0.0170 0.0100 'International Tables Vol C Tables 4.2.6.8 and 6.1.1.4'
Fe Fe 0.3460 0.8440 'International Tables Vol C Tables 4.2.6.8 and 6.1.1.4'
N N 0.0060 0.0030 'International Tables Vol C Tables 4.2.6.8 and 6.1.1.4'
O O 0.0110 0.0060 'International Tables Vol C Tables 4.2.6.8 and 6.1.1.4'

loop_
_geom_angle_atom_site_label_1
_geom_angle_atom_site_label_2
_geom_angle_atom_site_label_3
_geom_angle
_geom_angle_site_symmetry_1
_geom_angle_site_symmetry_3
N5 Fe1 N6 80.7(2) . .
N5 Fe1 N12 172.8(2) . .
N6 Fe1 N12 94.1(2) . .
N5 Fe1 N13 94.1(2) . .
N6 Fe1 N13 88.12(19) . .
N12 Fe1 N13 80.7(2) . .
N5 Fe1 N1 91.2(2) . .
N6 Fe1 N1 171.6(2) . .
N12 Fe1 N1 93.8(2) . .
N13 Fe1 N1 90.2(2) . .
N5 Fe1 N8 93.7(2) . .
N6 Fe1 N8 90.9(2) . .
N12 Fe1 N8 91.4(2) . .
N13 Fe1 N8 171.9(2) . .
N1 Fe1 N8 91.9(2) . .
N1 C1 N2 111.2(5) . .
N1 C1 H1 125.2(6) . .
N2 C1 H1 123.6(6) . .
N2 C2 C3 105.6(5) . .
N2 C2 H2 127.3(6) . .
C3 C2 H2 127.2(7) . .
C2 C3 N1 109.2(5) . .
C2 C3 C4 128.8(6) . .
N1 C3 C4 121.9(5) . .
N3 C4 N4 108.0(5) . .
N3 C4 C3 112.6(5) . .
N4 C4 C3 111.2(5) . .
N3 C4 H4 108.4(5) . .
N4 C4 H4 108.0(5) . .
C3 C4 H4 108.6(5) . .
N3 C5 C6 123.3(7) . .
N3 C5 C10 118.3(5) . .
C6 C5 C10 118.4(7) . .
C7 C6 C5 119.9(7) . .
C7 C6 H6 120.2(8) . .
C5 C6 H6 119.9(8) . .
C8 C7 C6 122.0(7) . .
C8 C7 H7 118.7(9) . .
C6 C7 H7 119.3(10) . .
C9 C8 C7 118.0(8) . .
C9 C8 H8 120.8(10) . .
C7 C8 H8 121.2(8) . .
C8 C9 C10 121.5(8) . .
C8 C9 H9 118.9(8) . .
C10 C9 H9 119.6(7) . .
C9 C10 C5 120.1(6) . .
C9 C10 C11 119.6(6) . .
C5 C10 C11 120.2(6) . .
O0AA C11 N4 122.0(6) . .
O0AA C11 C10 122.9(6) . .
N4 C11 C10 115.0(6) . .
N5 C12 C13 113.2(5) . .
N5 C12 H12 122.5(6) . .
C13 C12 H12 124.3(6) . .
C14 C13 N6 109.7(5) . .
C14 C13 C12 135.3(6) . .
N6 C13 C12 115.0(5) . .
N7 C14 C13 105.1(5) . .
N7 C14 H14 128.0(6) . .
C13 C14 H14 126.8(6) . .
N6 C15 N7 110.7(5) . .
N6 C15 H15 124.5(6) . .
N7 C15 H15 124.7(6) . .
N8 C16 N9 110.8(5) . .
N8 C16 H16 124.5(6) . .
N9 C16 H16 124.6(6) . .
C18 C17 N9 105.8(6) . .
C18 C17 H17 127.2(7) . .
N9 C17 H17 127.0(7) . .
C17 C18 N8 108.9(5) . .
C17 C18 C19 128.3(6) . .
N8 C18 C19 122.7(5) . .
N10 C19 N11 108.6(5) . .
N10 C19 C18 111.4(5) . .
N11 C19 C18 111.1(5) . .
N10 C19 H19 109.0(5) . .
N11 C19 H19 108.6(5) . .
C18 C19 H19 108.1(5) . .
N10 C20 C21 122.8(6) . .
N10 C20 C25 118.5(5) . .
C21 C20 C25 118.7(6) . .
C22 C21 C20 120.4(7) . .
C22 C21 H21 119.6(7) . .
C20 C21 H21 119.9(7) . .
C21 C22 C23 121.0(6) . .
C21 C22 H22 119.5(8) . .
C23 C22 H22 119.4(8) . .
C24 C23 C22 119.2(7) . .
C24 C23 H23 121.6(7) . .
C22 C23 H23 119.2(7) . .
C23 C24 C25 120.9(6) . .
C23 C24 H24 120.0(7) . .
C25 C24 H24 119.1(6) . .
C24 C25 C20 119.7(6) . .
C24 C25 C26 119.7(6) . .
C20 C25 C26 120.5(6) . .
O1AA C26 N11 121.4(6) . .
O1AA C26 C25 123.1(6) . .
N11 C26 C25 115.4(5) . .
N12 C27 C28 113.5(5) . .
N12 C27 H27 123.4(6) . .
C28 C27 H27 123.1(6) . .
C29 C28 N13 109.4(5) . .
C29 C28 C27 135.0(6) . .
N13 C28 C27 115.6(5) . .
N14 C29 C28 104.9(5) . .
N14 C29 H29 127.5(6) . .
C28 C29 H29 127.6(6) . .
N13 C30 N14 110.4(5) . .
N13 C30 H30 125.2(6) . .
N14 C30 H30 124.4(6) . .
C1 N1 C3 106.1(5) . .
C1 N1 Fe1 129.3(4) . .
C3 N1 Fe1 124.4(4) . .
C1 N2 C2 107.9(5) . .
C1 N2 H2A 125.6(6) . .
C2 N2 H2A 126.4(6) . .
C5 N3 C4 119.5(5) . .
C5 N3 H3 120.0(6) . .
C4 N3 H3 120.5(6) . .
C11 N4 N5 117.8(5) . .
C11 N4 C4 120.1(5) . .
N5 N4 C4 111.8(4) . .
C12 N5 N4 114.8(5) . .
C12 N5 Fe1 118.2(4) . .
N4 N5 Fe1 126.5(4) . .
C15 N6 C13 105.0(5) . .
C15 N6 Fe1 142.3(4) . .
C13 N6 Fe1 112.6(4) . .
C15 N7 C14 109.4(5) . .
C15 N7 H7A 124.8(6) . .
C14 N7 H7A 125.8(6) . .
C16 N8 C18 106.3(5) . .
C16 N8 Fe1 129.6(4) . .
C18 N8 Fe1 124.1(4) . .
C16 N9 C17 108.2(5) . .
C16 N9 H9A 126.1(6) . .
C17 N9 H9A 125.7(7) . .
C20 N10 C19 119.3(5) . .
C20 N10 H10 120.2(5) . .
C19 N10 H10 120.5(6) . .
C26 N11 N12 117.5(5) . .
C26 N11 C19 121.5(5) . .
N12 N11 C19 112.6(4) . .
C27 N12 N11 115.8(5) . .
C27 N12 Fe1 117.5(4) . .
N11 N12 Fe1 126.0(4) . .
C30 N13 C28 105.9(5) . .
C30 N13 Fe1 141.5(4) . .
C28 N13 Fe1 112.6(4) . .
C30 N14 C29 109.4(5) . .
C30 N14 H14A 125.1(6) . .
C29 N14 H14A 125.5(6) . .
F3 B1 F2 112.7(7) . .
F3 B1 F1 108.2(6) . .
F2 B1 F1 111.1(7) . .
F3 B1 F4 107.9(6) . .
F2 B1 F4 108.4(6) . .
F1 B1 F4 108.5(6) . .
F5 B2 F6 111.6(7) . .
F5 B2 F8 112.5(7) . .
F6 B2 F8 110.2(7) . .
F5 B2 F7 105.8(7) . .
F6 B2 F7 110.2(7) . .
F8 B2 F7 106.2(6) . .
O6AA O4AA O2AA 74(2) . .
O6AA O4AA O5 51(3) . .
O2AA O4AA O5 59.2(17) . .
O6AA O4AA O3 65(2) . .
O2AA O4AA O3 108.0(15) . .
O5 O4AA O3 48.8(17) . .
O3AA O4 O2AA 61(2) . 1_455
O3AA O4 O1 65(2) . .
O2AA O4 O1 94.5(14) 1_455 .
O4AA O2AA O6AA 45.3(18) . .
O4AA O2AA O5 73(2) . .
O6AA O2AA O5 52(2) . .
O4AA O2AA O3AA 117(2) . 1_655
O6AA O2AA O3AA 108(2) . 1_655
O5 O2AA O3AA 144(3) . 1_655
O4AA O2AA O4 148.4(18) . 1_655
O6AA O2AA O4 111(2) . 1_655
O5 O2AA O4 112(2) . 1_655
O3AA O2AA O4 41.5(15) 1_655 1_655
O4 O3AA O7AA 122(4) . .
O4 O3AA O2AA 78(2) . 1_455
O7AA O3AA O2AA 91(3) . 1_455
O4 O3AA O1 75(2) . .
O7AA O3AA O1 159(4) . .
O2AA O3AA O1 106(2) 1_455 .
O5AA O1 O3AA 145(3) . .
O5AA O1 O4 130(2) . .
O3AA O1 O4 40.6(15) . .
O2 O3 O5 128(3) . .
O2 O3 O6AA 161(3) . .
O5 O3 O6AA 47(2) . .
O2 O3 O4AA 165(3) . .
O5 O3 O4AA 58(2) . .
O6AA O3 O4AA 33.5(15) . .
O6AA O5 O3 77(3) . .
O6AA O5 O2AA 61(3) . .
O3 O5 O2AA 121(3) . .
O6AA O5 O4AA 39(2) . .
O3 O5 O4AA 73(2) . .
O2AA O5 O4AA 47.8(16) . .
O4AA O6AA O5 90(4) . .
O4AA O6AA O2AA 61(2) . .
O5 O6AA O2AA 67(3) . .
O4AA O6AA O3 81(3) . .
O5 O6AA O3 56(3) . .
O2AA O6AA O3 110(3) . .

loop_
_geom_bond_atom_site_label_1
_geom_bond_atom_site_label_2
_geom_bond_distance
_geom_bond_site_symmetry_2
Fe1 N5 1.960(5) .
Fe1 N6 1.973(5) .
Fe1 N12 1.973(5) .
Fe1 N13 1.982(5) .
Fe1 N1 1.987(5) .
Fe1 N8 1.998(5) .
C1 N1 1.317(7) .
C1 N2 1.350(8) .
C1 H1 0.932(6) .
C2 N2 1.374(8) .
C2 C3 1.376(8) .
C2 H2 0.927(6) .
C3 N1 1.385(7) .
C3 C4 1.496(9) .
C4 N3 1.433(8) .
C4 N4 1.485(7) .
C4 H4 0.981(7) .
C5 N3 1.361(9) .
C5 C6 1.407(9) .
C5 C10 1.419(10) .
C6 C7 1.395(13) .
C6 H6 0.936(8) .
C7 C8 1.394(13) .
C7 H7 0.928(8) .
C8 C9 1.394(10) .
C8 H8 0.924(8) .
C9 C10 1.395(10) .
C9 H9 0.937(8) .
C10 C11 1.478(8) .
C11 O0AA 1.236(8) .
C11 N4 1.375(8) .
C12 N5 1.303(8) .
C12 C13 1.438(8) .
C12 H12 0.934(6) .
C13 C14 1.372(8) .
C13 N6 1.405(8) .
C14 N7 1.362(8) .
C14 H14 0.934(6) .
C15 N6 1.329(7) .
C15 N7 1.347(7) .
C15 H15 0.936(6) .
C16 N8 1.312(8) .
C16 N9 1.345(8) .
C16 H16 0.930(6) .
C17 C18 1.363(9) .
C17 N9 1.374(9) .
C17 H17 0.926(7) .
C18 N8 1.392(8) .
C18 C19 1.506(9) .
C19 N10 1.434(8) .
C19 N11 1.480(8) .
C19 H19 0.977(6) .
C20 N10 1.388(8) .
C20 C21 1.399(9) .
C20 C25 1.410(9) .
C21 C22 1.378(10) .
C21 H21 0.928(7) .
C22 C23 1.399(10) .
C22 H22 0.933(6) .
C23 C24 1.371(10) .
C23 H23 0.940(7) .
C24 C25 1.402(9) .
C24 H24 0.943(7) .
C25 C26 1.466(9) .
C26 O1AA 1.247(7) .
C26 N11 1.377(8) .
C27 N12 1.313(8) .
C27 C28 1.432(9) .
C27 H27 0.924(6) .
C28 C29 1.372(9) .
C28 N13 1.399(8) .
C29 N14 1.358(8) .
C29 H29 0.932(6) .
C30 N13 1.308(8) .
C30 N14 1.355(8) .
C30 H30 0.926(6) .
N2 H2A 0.858(5) .
N3 H3 0.867(5) .
N4 N5 1.424(7) .
N7 H7A 0.865(5) .
N9 H9A 0.865(6) .
N10 H10 0.858(5) .
N11 N12 1.420(7) .
N14 H14A 0.863(5) .
B1 F3 1.347(9) .
B1 F2 1.361(9) .
B1 F1 1.378(9) .
B1 F4 1.409(8) .
B2 F5 1.357(9) .
B2 F6 1.361(10) .
B2 F8 1.395(10) .
B2 F7 1.437(11) .
O4AA O6AA 0.99(4) .
O4AA O2AA 1.22(2) .
O4AA O5 1.57(4) .
O4AA O3 1.78(3) .
O2 O3 1.07(3) .
O5AA O1 1.27(3) .
O4 O3AA 1.10(4) .
O4 O2AA 1.63(3) 1_455
O4 O1 1.63(3) .
O2AA O6AA 1.34(4) .
O2AA O5 1.42(4) .
O2AA O3AA 1.46(4) 1_655
O2AA O4 1.63(3) 1_655
O3AA O7AA 1.16(5) .
O3AA O2AA 1.46(4) 1_455
O3AA O1 1.53(4) .
O3 O5 1.40(5) .
O3 O6AA 1.64(5) .
O5 O6AA 1.22(5) .
